data_1008338
loop_
_publ_author_name
'Bronger, W'
'Kyas, A'
'Muller, P'

_publ_section_title
;
The antiferromagnetic structures of K Fe S~2~, Rb Fe S~2~, K Fe Se~2~,
and Rb Fe Se~2~ and the correlation between magnetic moments and
crystal field calculations
;
_journal_coden_ASTM JSSCBI
_journal_name_full 'Journal of Solid State Chemistry'
_journal_page_first 262
_journal_page_last 270
_journal_paper_doi 10.1016/0022-4596(87)90065-X
_journal_volume 70
_journal_year 1987
_chemical_formula_structural 'K Fe S2'
_chemical_formula_sum 'Fe K S2'
_chemical_name_systematic 'Potassium iron(III) sulfide'
_space_group_IT_number 15
_symmetry_cell_setting monoclinic
_symmetry_Int_Tables_number 15
_symmetry_space_group_name_Hall '-C 2yc'
_symmetry_space_group_name_H-M 'C 1 2/c 1'
_cell_angle_alpha 90
_cell_angle_beta 113.2(1)
_cell_angle_gamma 90
_cell_formula_units_Z 4
_cell_length_a 7.084(3)
_cell_length_b 11.303(4)
_cell_length_c 5.394(2)
_cell_volume 397.0
_refine_ls_R_factor_all 0.03
_cod_database_code 1008338

loop_
_symmetry_equiv_pos_as_xyz
x,y,z
-x,y,1/2-z
-x,-y,-z
x,-y,1/2+z
1/2+x,1/2+y,z
1/2-x,1/2+y,1/2-z
1/2-x,1/2-y,-z
1/2+x,1/2-y,1/2+z

loop_
_atom_site_aniso_label
_atom_site_aniso_U_11
_atom_site_aniso_U_12
_atom_site_aniso_U_13
_atom_site_aniso_U_22
_atom_site_aniso_U_23
_atom_site_aniso_U_33
Fe1 0.0176(2) 0. 0.0064(2) 0.0193(3) 0. 0.0114(2)
K1 0.0283(5) 0. 0.0062(4) 0.0291(6) 0. 0.0270(5)
S1 0.0247(3) -0.0082(3) 0.0093(2) 0.0239(4) -0.0028(2) 0.0172(3)

loop_
_atom_site_label
_atom_site_type_symbol
_atom_site_symmetry_multiplicity
_atom_site_Wyckoff_symbol
_atom_site_fract_x
_atom_site_fract_y
_atom_site_fract_z
_atom_site_occupancy
_atom_site_attached_hydrogens
_atom_site_calc_flag
Fe1 Fe3+ 4 e 0. 0.99668(8) 0.25 1. 0 d
K1 K1+ 4 e 0. 0.3572(1) 0.25 1. 0 d
S1 S2- 8 f 0.1960(2) 0.1098(1) 0.1068(2) 1. 0 d

loop_
_atom_type_symbol
_atom_type_oxidation_number
Fe3+ 3.000
K1+ 1.000
S2- -2.000
